data_7223158
loop_
_publ_author_name
'Feng, Ru'
'Ou, Zhongping'
'Xue, zhaoli'
'Fang, Yuanyuan'
'Song, Yang'
'Kadish, K. M.'

_publ_section_title
;
 Meso-aryl substituted free-base tripyrrins: preparation and
 electrochemically induced protonation/deprotonation reactions. Single
 crystal X-ray analysis of (2,6-diFPh)2TriPyH
;
_journal_name_full 'RSC Adv.'
_journal_paper_doi 10.1039/C5RA19603E
_journal_year 2015
_chemical_formula_moiety 'C34 H21 F4 N5'
_chemical_formula_sum 'C34 H21 F4 N5'
_chemical_formula_weight 575.56
_chemical_name_systematic
; 
 ? 
;
_space_group_IT_number 14
_symmetry_cell_setting monoclinic
_symmetry_space_group_name_Hall '-P 2yn'
_symmetry_space_group_name_H-M 'P 1 21/n 1'
_atom_sites_solution_hydrogens geom
_atom_sites_solution_primary direct
_atom_sites_solution_secondary difmap
_audit_creation_method SHELXL-97
_audit_update_record
;
2015-08-10 deposited with the CCDC.
2015-11-03 downloaded from the CCDC.
;
_cell_angle_alpha 90.00
_cell_angle_beta 106.05(3)
_cell_angle_gamma 90.00
_cell_formula_units_Z 4
_cell_length_a 11.144(2)
_cell_length_b 13.300(3)
_cell_length_c 19.616(4)
_cell_measurement_temperature 150(2)
_cell_volume 2794.1(11)
_computing_cell_refinement 'Bruker XSCANS'
_computing_data_collection 'Bruker XSCANS'
_computing_data_reduction 'Bruker SHELXTL'
_computing_molecular_graphics 'SHELXL97 (Sheldrick, 2000)'
_computing_publication_material 'SHELXL97 (Sheldrick, 2000)'
_computing_structure_refinement 'SHELXL97 (Sheldrick, 2000)'
_computing_structure_solution 'SHELXS97 (Sheldrick, 2000)'
_diffrn_ambient_temperature 150(2)
_diffrn_measured_fraction_theta_full 0.989
_diffrn_measured_fraction_theta_max 0.989
_diffrn_measurement_device_type 'Bruker P4'
_diffrn_measurement_method '\w scans'
_diffrn_radiation_monochromator graphite
_diffrn_radiation_source 'fine-focus sealed tube'
_diffrn_radiation_type MoK\a
_diffrn_radiation_wavelength 0.71073
_diffrn_reflns_av_R_equivalents 0.0294
_diffrn_reflns_av_sigmaI/netI 0.0400
_diffrn_reflns_limit_h_max 10
_diffrn_reflns_limit_h_min -13
_diffrn_reflns_limit_k_max 16
_diffrn_reflns_limit_k_min -15
_diffrn_reflns_limit_l_max 24
_diffrn_reflns_limit_l_min -16
_diffrn_reflns_number 12880
_diffrn_reflns_theta_full 25.00
_diffrn_reflns_theta_max 26.03
_diffrn_reflns_theta_min 3.25
_exptl_absorpt_coefficient_mu 0.101
_exptl_absorpt_correction_type none
_exptl_crystal_colour red
_exptl_crystal_density_diffrn 1.368
_exptl_crystal_density_method 'not measured'
_exptl_crystal_description block
_exptl_crystal_F_000 1184
_exptl_crystal_size_max 0.32
_exptl_crystal_size_mid 0.24
_exptl_crystal_size_min 0.20
_refine_diff_density_max 0.234
_refine_diff_density_min -0.278
_refine_diff_density_rms 0.040
_refine_ls_extinction_method none
_refine_ls_goodness_of_fit_ref 1.021
_refine_ls_hydrogen_treatment mixed
_refine_ls_matrix_type full
_refine_ls_number_parameters 437
_refine_ls_number_reflns 4864
_refine_ls_number_restraints 183
_refine_ls_restrained_S_all 1.025
_refine_ls_R_factor_all 0.0544
_refine_ls_R_factor_gt 0.0448
_refine_ls_shift/su_max 0.001
_refine_ls_shift/su_mean 0.000
_refine_ls_structure_factor_coef Fsqd
_refine_ls_weighting_details 'calc w=1/[\s^2^(Fo^2^)+(0.0400P)^2^+0.9500P] where P=(Fo^2^+2Fc^2^)/3'
_refine_ls_weighting_scheme calc
_refine_ls_wR_factor_gt 0.0949
_refine_ls_wR_factor_ref 0.1013
_reflns_number_gt 4412
_reflns_number_total 5520
_reflns_threshold_expression >2sigma(I)
_cod_data_source_file c5ra19603e2.cif
_cod_data_source_block x
_cod_depositor_comments
;
The following automatic conversions were performed:

'_symmetry_cell_setting' value 'Monoclinic' changed to 'monoclinic'
according to
/usr/data/users/saulius/crontab/automatic-downloads/rss-feeds/RSC/lib/dictionaries/cif_core.dic
dictionary named 'cif_core.dic' version 2.4.2 from 2011-04-26.

Automatic conversion script
Id: cif_fix_values 3271 2015-04-21 07:52:19Z andrius 
;
_cod_original_sg_symbol_H-M 'P 21/n'
_cod_database_code 7223158

loop_
_symmetry_equiv_pos_as_xyz
'x, y, z'
'-x+1/2, y+1/2, -z+1/2'
'-x, -y, -z'
'x-1/2, -y-1/2, z-1/2'

loop_
_atom_site_label
_atom_site_type_symbol
_atom_site_fract_x
_atom_site_fract_y
_atom_site_fract_z
_atom_site_U_iso_or_equiv
_atom_site_adp_type
_atom_site_occupancy
_atom_site_symmetry_multiplicity
_atom_site_calc_flag
_atom_site_refinement_flags
_atom_site_disorder_assembly
_atom_site_disorder_group
F1 F -0.04624(14) 0.11417(12) 0.47235(7) 0.0823(5) Uani 1 1 d . . .
F2 F 0.30014(11) 0.32730(10) 0.51936(6) 0.0609(4) Uani 1 1 d . . .
F3 F -0.29529(9) 0.50344(8) 0.23135(6) 0.0452(3) Uani 1 1 d . . .
F4 F 0.06403(10) 0.65278(8) 0.19504(7) 0.0503(3) Uani 1 1 d . . .
N2 N 0.11183(13) 0.14034(10) 0.30538(8) 0.0304(3) Uani 1 1 d . . .
N3 N 0.03821(13) 0.34103(10) 0.31095(7) 0.0256(3) Uani 1 1 d . . .
H3A H 0.0570(16) 0.3004(13) 0.2785(9) 0.031 Uiso 1 1 d . . .
N4 N 0.05834(13) 0.34600(10) 0.17280(7) 0.0285(3) Uani 1 1 d . . .
N5 N 0.21835(15) 0.19478(12) 0.14312(9) 0.0405(4) Uani 1 1 d . . .
H5A H 0.218(2) 0.1977(15) 0.1868(11) 0.049 Uiso 1 1 d . . .
C5 C 0.14423(16) 0.04717(13) 0.29323(10) 0.0313(4) Uani 1 1 d . A .
C6 C 0.19717(17) -0.00736(14) 0.35892(10) 0.0380(5) Uani 1 1 d . . .
H6 H 0.2286 -0.0725 0.3632 0.046 Uiso 1 1 calc R . .
C7 C 0.19200(17) 0.05411(14) 0.41180(10) 0.0374(4) Uani 1 1 d . . .
H7 H 0.2178 0.0397 0.4601 0.045 Uiso 1 1 calc R . .
C8 C 0.13840(16) 0.14787(13) 0.37941(9) 0.0296(4) Uani 1 1 d . . .
C9 C 0.10998(16) 0.22976(12) 0.41474(9) 0.0292(4) Uani 1 1 d . . .
C10 C 0.05766(15) 0.32176(12) 0.38176(9) 0.0272(4) Uani 1 1 d . . .
C11 C 0.01342(16) 0.40510(12) 0.41111(9) 0.0302(4) Uani 1 1 d . . .
H11 H 0.0150 0.4130 0.4585 0.036 Uiso 1 1 calc R . .
C12 C -0.03305(16) 0.47379(12) 0.35713(9) 0.0293(4) Uani 1 1 d . . .
H12 H -0.0691 0.5356 0.3617 0.035 Uiso 1 1 calc R . .
C13 C -0.01609(15) 0.43357(12) 0.29436(9) 0.0256(4) Uani 1 1 d . . .
C14 C -0.04716(15) 0.47453(12) 0.22426(9) 0.0262(4) Uani 1 1 d . . .
C15 C -0.01876(15) 0.43020(12) 0.16740(9) 0.0275(4) Uani 1 1 d . . .
C16 C -0.06444(17) 0.46030(13) 0.09363(9) 0.0335(4) Uani 1 1 d . . .
H16 H -0.1164 0.5145 0.0760 0.040 Uiso 1 1 calc R . .
C17 C -0.01709(17) 0.39450(13) 0.05566(10) 0.0350(4) Uani 1 1 d . . .
H17 H -0.0314 0.3933 0.0067 0.042 Uiso 1 1 calc R . .
C18 C 0.06075(16) 0.32592(12) 0.10658(9) 0.0292(4) Uani 1 1 d . . .
C19 C 0.13985(16) 0.25065(13) 0.09046(10) 0.0326(4) Uani 1 1 d . . .
C20 C 0.1610(2) 0.22180(16) 0.02735(12) 0.0489(5) Uani 1 1 d . . .
H20 H 0.1218 0.2476 -0.0173 0.059 Uiso 1 1 calc R . .
C21 C 0.2520(2) 0.14675(17) 0.04259(14) 0.0621(7) Uani 1 1 d . . .
H21 H 0.2844 0.1135 0.0099 0.075 Uiso 1 1 calc R . .
C22 C 0.2850(2) 0.13095(17) 0.11428(14) 0.0579(6) Uani 1 1 d . . .
H22 H 0.3432 0.0843 0.1389 0.069 Uiso 1 1 calc R . .
C23 C 0.12625(17) 0.22179(13) 0.49255(9) 0.0319(4) Uani 1 1 d . . .
C24 C 0.0473(2) 0.16357(17) 0.51951(10) 0.0517(6) Uani 1 1 d . . .
C25 C 0.0592(3) 0.1522(2) 0.59039(12) 0.0704(8) Uani 1 1 d . . .
H25 H 0.0041 0.1119 0.6061 0.085 Uiso 1 1 calc R . .
C26 C 0.1546(2) 0.20198(17) 0.63784(11) 0.0586(6) Uani 1 1 d . . .
H26 H 0.1644 0.1952 0.6863 0.070 Uiso 1 1 calc R . .
C27 C 0.2357(2) 0.26152(15) 0.61450(10) 0.0467(5) Uani 1 1 d . . .
H27 H 0.3001 0.2955 0.6465 0.056 Uiso 1 1 calc R . .
C28 C 0.21957(18) 0.26985(14) 0.54290(10) 0.0368(4) Uani 1 1 d . . .
C29 C -0.11333(15) 0.57285(12) 0.21234(9) 0.0279(4) Uani 1 1 d . . .
C30 C -0.23616(16) 0.58505(13) 0.21362(9) 0.0311(4) Uani 1 1 d . . .
C31 C -0.30160(17) 0.67274(14) 0.19740(10) 0.0379(5) Uani 1 1 d . . .
H31 H -0.3844 0.6768 0.1984 0.045 Uiso 1 1 calc R . .
C32 C -0.24114(18) 0.75545(14) 0.17937(10) 0.0399(5) Uani 1 1 d . . .
H32 H -0.2842 0.8157 0.1676 0.048 Uiso 1 1 calc R . .
C33 C -0.11790(19) 0.74957(13) 0.17872(10) 0.0386(5) Uani 1 1 d . . .
H33 H -0.0769 0.8053 0.1674 0.046 Uiso 1 1 calc R . .
C34 C -0.05755(17) 0.65923(13) 0.19523(10) 0.0343(4) Uani 1 1 d . . .
C4 C 0.12023(16) 0.00430(13) 0.22376(10) 0.0323(4) Uani 1 1 d D . .
N1 N 0.0393(12) 0.0234(6) 0.1627(6) 0.0380(16) Uani 0.489(11) 1 d PDU A 1
H1B H -0.024(3) 0.069(3) 0.156(3) 0.046 Uiso 0.489(11) 1 d PD A 1
C1 C 0.0599(7) -0.0496(5) 0.1118(4) 0.0269(14) Uani 0.489(11) 1 d PDU A 1
H1A H 0.0167 -0.0545 0.0640 0.032 Uiso 0.489(11) 1 calc PR A 1
C2 C 0.1561(7) -0.1094(6) 0.1487(4) 0.0316(14) Uani 0.489(11) 1 d PDU A 1
H2A H 0.1889 -0.1622 0.1284 0.038 Uiso 0.489(11) 1 calc PR A 1
C3 C 0.1977(11) -0.0834(12) 0.2172(6) 0.0291(16) Uani 0.489(11) 1 d PDU A 1
H3B H 0.2608 -0.1136 0.2525 0.035 Uiso 0.489(11) 1 calc PR A 1
N1B N 0.1737(9) -0.0756(9) 0.2051(4) 0.0304(15) Uani 0.511(11) 1 d PDU A 2
H1C H 0.241(3) -0.104(3) 0.232(2) 0.036 Uiso 0.511(11) 1 d PD A 2
C1B C 0.1225(8) -0.0932(6) 0.1309(4) 0.0400(16) Uani 0.511(11) 1 d PDU A 2
H1F H 0.1453 -0.1442 0.1045 0.048 Uiso 0.511(11) 1 calc PR A 2
C2B C 0.0334(8) -0.0210(6) 0.1058(5) 0.0412(15) Uani 0.511(11) 1 d PDU A 2
H2C H -0.0163 -0.0169 0.0592 0.049 Uiso 0.511(11) 1 calc PR A 2
C3B C 0.0276(14) 0.0451(9) 0.1595(7) 0.0428(17) Uani 0.511(11) 1 d PDU A 2
H3C H -0.0224 0.1019 0.1562 0.051 Uiso 0.511(11) 1 calc PR A 2

loop_
_atom_site_aniso_label
_atom_site_aniso_U_11
_atom_site_aniso_U_22
_atom_site_aniso_U_33
_atom_site_aniso_U_23
_atom_site_aniso_U_13
_atom_site_aniso_U_12
F1 0.0860(10) 0.1156(12) 0.0396(7) 0.0015(7) 0.0079(7) -0.0670(9)
F2 0.0566(8) 0.0827(9) 0.0427(7) -0.0048(6) 0.0123(6) -0.0368(7)
F3 0.0314(6) 0.0383(6) 0.0673(8) 0.0003(5) 0.0162(5) -0.0031(5)
F4 0.0417(7) 0.0358(6) 0.0835(9) 0.0092(6) 0.0342(6) 0.0021(5)
N2 0.0317(8) 0.0279(8) 0.0329(8) 0.0017(6) 0.0109(7) 0.0031(6)
N3 0.0283(8) 0.0244(8) 0.0244(8) 0.0003(6) 0.0079(6) -0.0005(6)
N4 0.0306(8) 0.0265(8) 0.0292(8) 0.0015(6) 0.0098(6) 0.0036(6)
N5 0.0399(9) 0.0367(9) 0.0460(10) 0.0010(8) 0.0137(8) 0.0095(8)
C5 0.0270(9) 0.0308(10) 0.0378(10) 0.0031(8) 0.0116(8) 0.0021(8)
C6 0.0366(11) 0.0294(10) 0.0461(12) 0.0068(8) 0.0080(9) 0.0085(8)
C7 0.0357(10) 0.0367(10) 0.0345(11) 0.0071(8) 0.0009(8) 0.0041(9)
C8 0.0285(9) 0.0309(9) 0.0274(9) 0.0035(7) 0.0044(7) 0.0001(8)
C9 0.0276(9) 0.0309(10) 0.0274(9) 0.0027(7) 0.0048(7) -0.0045(7)
C10 0.0280(9) 0.0285(9) 0.0249(9) 0.0011(7) 0.0070(7) -0.0037(7)
C11 0.0339(9) 0.0314(9) 0.0256(9) -0.0020(7) 0.0085(7) -0.0047(8)
C12 0.0297(9) 0.0251(9) 0.0338(10) -0.0036(7) 0.0097(8) -0.0030(7)
C13 0.0241(8) 0.0219(8) 0.0307(9) 0.0015(7) 0.0072(7) -0.0018(7)
C14 0.0230(8) 0.0254(9) 0.0296(9) 0.0011(7) 0.0062(7) -0.0015(7)
C15 0.0266(9) 0.0263(9) 0.0292(9) 0.0030(7) 0.0068(7) 0.0007(7)
C16 0.0363(10) 0.0307(10) 0.0310(10) 0.0043(8) 0.0052(8) 0.0059(8)
C17 0.0384(10) 0.0379(10) 0.0268(10) 0.0021(8) 0.0059(8) 0.0020(9)
C18 0.0310(9) 0.0275(9) 0.0294(10) -0.0006(7) 0.0089(8) -0.0024(8)
C19 0.0341(10) 0.0294(9) 0.0358(10) -0.0027(8) 0.0121(8) -0.0011(8)
C20 0.0562(13) 0.0507(13) 0.0450(13) -0.0069(10) 0.0227(10) 0.0031(11)
C21 0.0637(15) 0.0595(15) 0.0757(18) -0.0183(13) 0.0402(14) 0.0070(12)
C22 0.0473(13) 0.0473(13) 0.0838(19) -0.0025(12) 0.0260(13) 0.0148(11)
C23 0.0364(10) 0.0305(9) 0.0273(10) 0.0038(7) 0.0064(8) -0.0005(8)
C24 0.0575(13) 0.0628(14) 0.0297(11) -0.0006(10) 0.0037(10) -0.0292(11)
C25 0.0885(19) 0.0877(18) 0.0347(13) 0.0059(12) 0.0163(12) -0.0455(15)
C26 0.0826(17) 0.0640(15) 0.0270(11) 0.0016(10) 0.0116(11) -0.0161(13)
C27 0.0546(13) 0.0488(12) 0.0310(11) -0.0037(9) 0.0022(9) -0.0089(10)
C28 0.0393(10) 0.0377(11) 0.0328(10) 0.0004(8) 0.0089(8) -0.0063(9)
C29 0.0293(9) 0.0266(9) 0.0272(9) 0.0009(7) 0.0070(7) 0.0026(7)
C30 0.0298(9) 0.0297(10) 0.0325(10) -0.0018(7) 0.0064(8) -0.0004(8)
C31 0.0304(10) 0.0388(11) 0.0403(11) -0.0069(8) 0.0027(8) 0.0083(9)
C32 0.0465(12) 0.0331(10) 0.0352(11) -0.0001(8) 0.0031(9) 0.0145(9)
C33 0.0513(12) 0.0274(10) 0.0398(11) 0.0049(8) 0.0171(9) 0.0042(9)
C34 0.0349(10) 0.0316(10) 0.0392(11) 0.0020(8) 0.0153(8) 0.0032(8)
C4 0.0314(10) 0.0300(10) 0.0373(11) 0.0009(8) 0.0126(8) 0.0017(8)
N1 0.035(3) 0.033(3) 0.045(3) 0.006(2) 0.010(2) 0.014(2)
C1 0.022(3) 0.026(3) 0.027(2) 0.004(2) -0.001(2) 0.018(2)
C2 0.021(3) 0.033(3) 0.032(3) 0.011(2) -0.006(2) 0.009(2)
C3 0.020(3) 0.033(3) 0.030(3) 0.002(3) 0.000(2) 0.011(2)
N1B 0.031(4) 0.028(2) 0.034(3) 0.007(2) 0.012(2) 0.013(3)
C1B 0.046(4) 0.037(3) 0.042(3) -0.004(3) 0.019(3) 0.011(3)
C2B 0.040(3) 0.049(4) 0.035(3) -0.008(3) 0.012(2) 0.002(3)
C3B 0.041(3) 0.050(4) 0.036(3) 0.000(3) 0.009(2) 0.006(3)

loop_
_atom_type_symbol
_atom_type_description
_atom_type_scat_dispersion_real
_atom_type_scat_dispersion_imag
_atom_type_scat_source
C C 0.0033 0.0016 'International Tables Vol C Tables 4.2.6.8 and 6.1.1.4'
H H 0.0000 0.0000 'International Tables Vol C Tables 4.2.6.8 and 6.1.1.4'
N N 0.0061 0.0033 'International Tables Vol C Tables 4.2.6.8 and 6.1.1.4'
F F 0.0171 0.0103 'International Tables Vol C Tables 4.2.6.8 and 6.1.1.4'

loop_
_geom_angle_atom_site_label_1
_geom_angle_atom_site_label_2
_geom_angle_atom_site_label_3
_geom_angle
C5 N2 C8 105.17(14)
C10 N3 C13 110.16(14)
C10 N3 H3A 126.9(11)
C13 N3 H3A 122.9(11)
C18 N4 C15 105.32(14)
C22 N5 C19 109.56(19)
C22 N5 H5A 126.9(14)
C19 N5 H5A 123.3(14)
N2 C5 C4 123.54(16)
N2 C5 C6 111.69(16)
C4 C5 C6 124.60(16)
C7 C6 C5 106.81(16)
C7 C6 H6 126.6
C5 C6 H6 126.6
C6 C7 C8 106.68(16)
C6 C7 H7 126.7
C8 C7 H7 126.7
C9 C8 N2 124.50(15)
C9 C8 C7 125.78(16)
N2 C8 C7 109.60(15)
C8 C9 C10 124.87(16)
C8 C9 C23 118.71(15)
C10 C9 C23 116.29(15)
N3 C10 C11 107.10(14)
N3 C10 C9 123.31(15)
C11 C10 C9 129.56(16)
C12 C11 C10 107.90(15)
C12 C11 H11 126.1
C10 C11 H11 126.1
C11 C12 C13 107.87(15)
C11 C12 H12 126.1
C13 C12 H12 126.1
N3 C13 C12 106.96(14)
N3 C13 C14 122.98(15)
C12 C13 C14 130.06(15)
C15 C14 C13 124.64(15)
C15 C14 C29 117.71(15)
C13 C14 C29 117.64(14)
C14 C15 N4 123.87(15)
C14 C15 C16 126.52(15)
N4 C15 C16 109.60(14)
C17 C16 C15 106.80(16)
C17 C16 H16 126.6
C15 C16 H16 126.6
C16 C17 C18 106.19(16)
C16 C17 H17 126.9
C18 C17 H17 126.9
N4 C18 C19 122.46(15)
N4 C18 C17 112.05(15)
C19 C18 C17 125.28(16)
N5 C19 C20 107.08(17)
N5 C19 C18 121.17(16)
C20 C19 C18 131.67(18)
C19 C20 C21 107.5(2)
C19 C20 H20 126.2
C21 C20 H20 126.2
C22 C21 C20 107.65(19)
C22 C21 H21 126.2
C20 C21 H21 126.2
N5 C22 C21 108.1(2)
N5 C22 H22 125.9
C21 C22 H22 125.9
C28 C23 C24 114.82(17)
C28 C23 C9 123.72(16)
C24 C23 C9 121.46(16)
F1 C24 C25 118.67(18)
F1 C24 C23 117.44(17)
C25 C24 C23 123.89(19)
C24 C25 C26 118.4(2)
C24 C25 H25 120.8
C26 C25 H25 120.8
C27 C26 C25 120.6(2)
C27 C26 H26 119.7
C25 C26 H26 119.7
C28 C27 C26 118.51(19)
C28 C27 H27 120.7
C26 C27 H27 120.7
F2 C28 C27 118.96(17)
F2 C28 C23 117.25(16)
C27 C28 C23 123.79(18)
C30 C29 C34 114.67(15)
C30 C29 C14 123.32(15)
C34 C29 C14 121.92(15)
F3 C30 C31 118.33(16)
F3 C30 C29 117.44(15)
C31 C30 C29 124.22(17)
C30 C31 C32 118.12(18)
C30 C31 H31 120.9
C32 C31 H31 120.9
C33 C32 C31 120.86(17)
C33 C32 H32 119.6
C31 C32 H32 119.6
C34 C33 C32 118.17(18)
C34 C33 H33 120.9
C32 C33 H33 120.9
F4 C34 C33 118.62(16)
F4 C34 C29 117.47(15)
C33 C34 C29 123.91(17)
N1 C4 N1B 98.7(6)
N1 C4 C5 133.9(4)
N1B C4 C5 127.2(4)
N1 C4 C3 110.2(4)
N1B C4 C3 11.5(6)
C5 C4 C3 115.9(4)
N1 C4 C3B 10.6(7)
N1B C4 C3B 108.6(4)
C5 C4 C3B 124.2(4)
C3 C4 C3B 119.9(7)
C4 N1 C1 107.4(5)
C4 N1 H1B 124(3)
C1 N1 H1B 128(3)
C2 C1 N1 105.9(6)
C2 C1 H1A 127.1
N1 C1 H1A 127.1
C3 C2 C1 112.5(7)
C3 C2 H2A 123.7
C1 C2 H2A 123.7
C2 C3 C4 104.0(6)
C2 C3 H3B 128.0
C4 C3 H3B 128.0
C2 C3 H1C 113(5)
C4 C3 H1C 142(5)
H3B C3 H1C 17.0
C4 N1B C1B 109.3(5)
C4 N1B H1C 124(3)
C1B N1B H1C 125(3)
C2B C1B N1B 107.3(6)
C2B C1B H1F 126.3
N1B C1B H1F 126.3
C1B C2B C3B 110.6(7)
C1B C2B H2C 124.7
C3B C2B H2C 124.7
C2B C3B C4 104.1(6)
C2B C3B H1B 118(5)
C4 C3B H1B 131(5)
C2B C3B H3C 127.9
C4 C3B H3C 127.9
H1B C3B H3C 24.8

loop_
_geom_bond_atom_site_label_1
_geom_bond_atom_site_label_2
_geom_bond_distance
F1 C24 1.357(2)
F2 C28 1.354(2)
F3 C30 1.364(2)
F4 C34 1.359(2)
N2 C5 1.330(2)
N2 C8 1.403(2)
N3 C10 1.369(2)
N3 C13 1.370(2)
N3 H3A 0.903(18)
N4 C18 1.334(2)
N4 C15 1.398(2)
N5 C22 1.351(3)
N5 C19 1.373(2)
N5 H5A 0.86(2)
C5 C4 1.433(2)
C5 C6 1.454(2)
C6 C7 1.334(3)
C6 H6 0.9300
C7 C8 1.451(2)
C7 H7 0.9300
C8 C9 1.374(2)
C9 C10 1.431(2)
C9 C23 1.490(2)
C10 C11 1.400(2)
C11 C12 1.386(2)
C11 H11 0.9300
C12 C13 1.402(2)
C12 H12 0.9300
C13 C14 1.430(2)
C14 C15 1.374(2)
C14 C29 1.488(2)
C15 C16 1.451(2)
C16 C17 1.348(2)
C16 H16 0.9300
C17 C18 1.450(2)
C17 H17 0.9300
C18 C19 1.426(2)
C19 C20 1.377(3)
C20 C21 1.395(3)
C20 H20 0.9300
C21 C22 1.368(3)
C21 H21 0.9300
C22 H22 0.9300
C23 C28 1.378(2)
C23 C24 1.382(3)
C24 C25 1.368(3)
C25 C26 1.373(3)
C25 H25 0.9300
C26 C27 1.371(3)
C26 H26 0.9300
C27 C28 1.370(3)
C27 H27 0.9300
C29 C30 1.386(2)
C29 C34 1.391(2)
C30 C31 1.366(2)
C31 C32 1.386(3)
C31 H31 0.9300
C32 C33 1.379(3)
C32 H32 0.9300
C33 C34 1.371(3)
C33 H33 0.9300
C4 N1 1.310(11)
C4 N1B 1.319(11)
C4 C3 1.478(14)
C4 C3B 1.494(13)
N1 C1 1.456(9)
N1 H1B 0.910(10)
C1 C2 1.370(5)
C1 H1A 0.9300
C2 C3 1.342(11)
C2 H2A 0.9300
C3 H3B 0.9300
C3 H1C 0.56(2)
N1B C1B 1.428(9)
N1B H1C 0.874(10)
C1B C2B 1.371(6)
C1B H1F 0.9300
C2B C3B 1.387(11)
C2B H2C 0.9300
C3B H1B 0.64(3)
C3B H3C 0.9300
